data_7014497
loop_
_publ_author_name
'Pogozhev, Dmitry'
'Baudron, St\'ephane A'
'Hosseini, Mir Wais'

_publ_section_title
;
 Dipyrrin based silver [2 + 2] metallamacrocycles.
;
_journal_issue 2
_journal_name_full 'Dalton transactions (Cambridge, England : 2003)'
_journal_page_first 437
_journal_page_last 445
_journal_paper_doi 10.1039/c0dt00907e
_journal_volume 40
_journal_year 2011
_chemical_formula_moiety 'C40 H30 Ag2 N6, 2(C2 H3 N), 2(B F4) '
_chemical_formula_sum 'C44 H36 Ag2 B2 F8 N8'
_chemical_formula_weight 1066.17
_chemical_name_systematic
;
?
;
_space_group_IT_number 14
_symmetry_cell_setting monoclinic
_symmetry_space_group_name_Hall '-P 2yn'
_symmetry_space_group_name_H-M 'P 1 21/n 1'
_atom_sites_solution_hydrogens geom
_atom_sites_solution_primary direct
_atom_sites_solution_secondary difmap
_audit_creation_method SHELXL-97
_cell_angle_alpha 90.00
_cell_angle_beta 93.822(2)
_cell_angle_gamma 90.00
_cell_formula_units_Z 2
_cell_length_a 10.5431(4)
_cell_length_b 7.2584(3)
_cell_length_c 27.3348(11)
_cell_measurement_reflns_used 4973
_cell_measurement_temperature 173(2)
_cell_measurement_theta_max 27.32
_cell_measurement_theta_min 2.86
_cell_volume 2087.17(14)
_computing_cell_refinement 'Bruker SAINT'
_computing_data_collection 'Bruker APEX2'
_computing_data_reduction 'Bruker SAINT'
_computing_molecular_graphics 'Bruker SHELXTL'
_computing_publication_material 'Bruker SHELXTL'
_computing_structure_refinement 'SHELXL-97 (Sheldrick, 2008)'
_computing_structure_solution 'SHELXS-97 (Sheldrick, 2008)'
_diffrn_ambient_temperature 173(2)
_diffrn_measured_fraction_theta_full 0.998
_diffrn_measured_fraction_theta_max 0.998
_diffrn_measurement_device_type 'Bruker APEX-II CCD'
_diffrn_measurement_method '\f and \w scans'
_diffrn_radiation_monochromator graphite
_diffrn_radiation_source 'fine-focus sealed tube'
_diffrn_radiation_type MoK\a
_diffrn_radiation_wavelength 0.71073
_diffrn_reflns_av_R_equivalents 0.0267
_diffrn_reflns_av_sigmaI/netI 0.0332
_diffrn_reflns_limit_h_max 10
_diffrn_reflns_limit_h_min -13
_diffrn_reflns_limit_k_max 9
_diffrn_reflns_limit_k_min -8
_diffrn_reflns_limit_l_max 33
_diffrn_reflns_limit_l_min -35
_diffrn_reflns_number 15348
_diffrn_reflns_theta_full 27.51
_diffrn_reflns_theta_max 27.51
_diffrn_reflns_theta_min 2.03
_exptl_absorpt_coefficient_mu 1.019
_exptl_absorpt_correction_T_max 0.9321
_exptl_absorpt_correction_T_min 0.8875
_exptl_absorpt_correction_type multi-scan
_exptl_absorpt_process_details sadabs
_exptl_crystal_colour orange
_exptl_crystal_density_diffrn 1.696
_exptl_crystal_density_meas ?
_exptl_crystal_density_method 'not measured'
_exptl_crystal_description rod
_exptl_crystal_F_000 1064
_exptl_crystal_size_max 0.12
_exptl_crystal_size_mid 0.07
_exptl_crystal_size_min 0.07
_refine_diff_density_max 1.116
_refine_diff_density_min -0.602
_refine_diff_density_rms 0.082
_refine_ls_extinction_method none
_refine_ls_goodness_of_fit_ref 1.044
_refine_ls_hydrogen_treatment constr
_refine_ls_matrix_type full
_refine_ls_number_parameters 290
_refine_ls_number_reflns 4798
_refine_ls_number_restraints 0
_refine_ls_restrained_S_all 1.044
_refine_ls_R_factor_all 0.0533
_refine_ls_R_factor_gt 0.0366
_refine_ls_shift/su_max 0.001
_refine_ls_shift/su_mean 0.000
_refine_ls_structure_factor_coef Fsqd
_refine_ls_weighting_details 'calc w=1/[\s^2^(Fo^2^)+(0.0435P)^2^+2.3299P] where P=(Fo^2^+2Fc^2^)/3'
_refine_ls_weighting_scheme calc
_refine_ls_wR_factor_gt 0.0888
_refine_ls_wR_factor_ref 0.0970
_reflns_number_gt 3669
_reflns_number_total 4798
_reflns_threshold_expression >2sigma(I)
_cod_data_source_file C0DT00907E.TXT
_cod_data_source_block beta11
_cod_depositor_comments
;
The following automatic conversions were performed:
'_symmetry_cell_setting' value 'Monoclinic' changed to 'monoclinic'
according to '/home/saulius/struct/CIF-dictionaries/cif_core.dic'
dictionary named 'cif_core.dic' version 2.4.1 from 2010-06-29.

Automatic conversion script
Id: cif_fix_enum 1555 2011-01-17 13:19:09Z saulius 

The following automatic conversions were performed:

'_exptl_crystal_density_meas' value 'not measured' was changed to '?'
- the value is perceived as not measured.

Automatic conversion script
Id: cif_fix_values 3008 2015-01-20 13:52:24Z robertas 
;
_cod_original_sg_symbol_H-M 'P2(1)/n '
_cod_database_code 7014497

loop_
_symmetry_equiv_pos_as_xyz
'x, y, z'
'-x+1/2, y+1/2, -z+1/2'
'-x, -y, -z'
'x-1/2, -y-1/2, z-1/2'

loop_
_atom_site_label
_atom_site_type_symbol
_atom_site_fract_x
_atom_site_fract_y
_atom_site_fract_z
_atom_site_U_iso_or_equiv
_atom_site_adp_type
_atom_site_occupancy
_atom_site_symmetry_multiplicity
_atom_site_calc_flag
_atom_site_refinement_flags
_atom_site_disorder_assembly
_atom_site_disorder_group
C1 C 0.6638(3) 0.9494(4) 0.27219(11) 0.0305(7) Uani 1 1 d . . .
H1 H 0.7136 1.0553 0.2729 0.037 Uiso 1 1 calc R . .
C2 C 0.6304(3) 0.8523(5) 0.31488(11) 0.0332(7) Uani 1 1 d . . .
H2 H 0.6530 0.8837 0.3473 0.040 Uiso 1 1 calc R . .
C3 C 0.5595(3) 0.7061(4) 0.29928(11) 0.0275(6) Uani 1 1 d . . .
H3 H 0.5243 0.6176 0.3189 0.033 Uiso 1 1 calc R . .
C4 C 0.5488(3) 0.7130(4) 0.24626(10) 0.0232(6) Uani 1 1 d . . .
C5 C 0.4864(3) 0.5958(4) 0.21333(10) 0.0237(6) Uani 1 1 d . . .
C6 C 0.4341(3) 0.4215(4) 0.22624(11) 0.0252(6) Uani 1 1 d . . .
C7 C 0.4561(3) 0.3150(4) 0.26825(11) 0.0292(7) Uani 1 1 d . . .
H7 H 0.5120 0.3429 0.2950 0.035 Uiso 1 1 calc R . .
C8 C 0.3796(4) 0.1597(5) 0.26306(14) 0.0432(9) Uani 1 1 d . . .
H8 H 0.3752 0.0646 0.2857 0.052 Uiso 1 1 calc R . .
C9 C 0.3115(3) 0.1714(5) 0.21857(15) 0.0428(9) Uani 1 1 d . . .
H9 H 0.2519 0.0860 0.2062 0.051 Uiso 1 1 calc R . .
C10 C 0.4718(3) 0.6431(4) 0.15993(10) 0.0237(6) Uani 1 1 d . . .
C11 C 0.3658(3) 0.7389(4) 0.14072(11) 0.0273(6) Uani 1 1 d . . .
H11 H 0.3051 0.7803 0.1613 0.033 Uiso 1 1 calc R . .
C12 C 0.3508(3) 0.7724(4) 0.09080(11) 0.0257(6) Uani 1 1 d . . .
H12 H 0.2788 0.8346 0.0781 0.031 Uiso 1 1 calc R . .
C13 C 0.4411(3) 0.7154(4) 0.05921(10) 0.0204(6) Uani 1 1 d . . .
C14 C 0.5471(3) 0.6222(4) 0.07905(10) 0.0246(6) Uani 1 1 d . . .
H14 H 0.6095 0.5848 0.0587 0.029 Uiso 1 1 calc R . .
C15 C 0.5618(3) 0.5839(4) 0.12857(11) 0.0263(6) Uani 1 1 d . . .
H15 H 0.6325 0.5181 0.1410 0.032 Uiso 1 1 calc R . .
C16 C 0.4255(3) 0.7582(4) 0.00624(10) 0.0216(6) Uani 1 1 d . . .
C17 C 0.3059(3) 0.7860(4) -0.01764(11) 0.0265(6) Uani 1 1 d . . .
H17 H 0.2332 0.7683 -0.0007 0.032 Uiso 1 1 calc R . .
C18 C 0.2949(3) 0.8394(4) -0.06606(11) 0.0262(6) Uani 1 1 d . . .
H18 H 0.2141 0.8585 -0.0810 0.031 Uiso 1 1 calc R . .
C19 C 0.5108(3) 0.8307(4) -0.07072(11) 0.0248(6) Uani 1 1 d . . .
H19 H 0.5817 0.8426 -0.0890 0.030 Uiso 1 1 calc R . .
C20 C 0.5295(3) 0.7783(4) -0.02222(11) 0.0240(6) Uani 1 1 d . . .
H20 H 0.6113 0.7565 -0.0086 0.029 Uiso 1 1 calc R . .
N1 N 0.6155(2) 0.8708(3) 0.23174(9) 0.0258(5) Uani 1 1 d . . .
N2 N 0.3453(3) 0.3280(4) 0.19570(10) 0.0353(6) Uani 1 1 d . . .
H2A H 0.3166 0.3635 0.1671 0.042 Uiso 1 1 calc R . .
N3 N 0.3965(2) 0.8653(3) -0.09274(9) 0.0258(5) Uani 1 1 d . . .
Ag1 Ag 0.62239(2) 0.99093(3) 0.161228(8) 0.03318(10) Uani 1 1 d . . .
B1 B 0.1225(4) 0.2104(7) 0.08277(17) 0.0479(11) Uani 1 1 d . . .
F1 F 0.1341(3) 0.0720(4) 0.11756(9) 0.0661(7) Uani 1 1 d . . .
F2 F 0.1841(3) 0.3618(5) 0.10281(15) 0.1164(14) Uani 1 1 d . . .
F3 F 0.1768(3) 0.1461(5) 0.04190(10) 0.0943(11) Uani 1 1 d . . .
F4 F -0.0034(2) 0.2531(4) 0.07163(10) 0.0624(7) Uani 1 1 d . . .
C21 C 0.9770(5) 0.7160(7) 0.05809(16) 0.0644(12) Uani 1 1 d . . .
H21A H 0.9215 0.6863 0.0299 0.097 Uiso 1 1 calc R . .
H21B H 1.0299 0.6118 0.0667 0.097 Uiso 1 1 calc R . .
H21C H 1.0295 0.8190 0.0506 0.097 Uiso 1 1 calc R . .
C22 C 0.9018(4) 0.7629(5) 0.09895(14) 0.0389(8) Uani 1 1 d . . .
N4 N 0.8429(4) 0.8013(5) 0.13038(13) 0.0562(9) Uani 1 1 d . . .

loop_
_atom_site_aniso_label
_atom_site_aniso_U_11
_atom_site_aniso_U_22
_atom_site_aniso_U_33
_atom_site_aniso_U_23
_atom_site_aniso_U_13
_atom_site_aniso_U_12
C1 0.0301(17) 0.0332(15) 0.0279(16) -0.0002(13) -0.0014(13) -0.0085(13)
C2 0.0387(19) 0.0388(17) 0.0213(15) 0.0014(14) -0.0043(13) -0.0065(14)
C3 0.0295(16) 0.0310(15) 0.0216(15) 0.0026(12) 0.0002(12) -0.0036(13)
C4 0.0232(15) 0.0266(14) 0.0197(14) 0.0013(12) 0.0015(11) -0.0014(11)
C5 0.0231(15) 0.0270(14) 0.0210(14) -0.0006(12) 0.0027(11) 0.0018(12)
C6 0.0250(15) 0.0278(14) 0.0231(15) -0.0030(12) 0.0030(12) -0.0027(12)
C7 0.0345(17) 0.0291(15) 0.0241(15) 0.0052(13) 0.0020(13) 0.0033(13)
C8 0.049(2) 0.0291(17) 0.054(2) 0.0127(16) 0.0224(19) 0.0042(15)
C9 0.037(2) 0.0317(17) 0.062(2) -0.0103(17) 0.0161(18) -0.0096(15)
C10 0.0266(15) 0.0232(14) 0.0213(14) -0.0024(12) 0.0015(12) -0.0038(11)
C11 0.0263(16) 0.0322(15) 0.0241(15) -0.0016(13) 0.0074(12) 0.0020(13)
C12 0.0214(14) 0.0303(15) 0.0256(15) 0.0015(12) 0.0021(12) 0.0027(12)
C13 0.0225(14) 0.0189(12) 0.0200(14) -0.0028(11) 0.0023(11) -0.0031(11)
C14 0.0260(15) 0.0276(14) 0.0202(14) -0.0042(12) 0.0026(12) 0.0034(12)
C15 0.0278(16) 0.0280(15) 0.0228(14) -0.0011(12) -0.0012(12) 0.0061(12)
C16 0.0243(15) 0.0184(12) 0.0221(14) -0.0033(11) 0.0023(12) -0.0023(11)
C17 0.0240(15) 0.0305(15) 0.0255(15) -0.0023(13) 0.0049(12) -0.0020(12)
C18 0.0250(15) 0.0287(15) 0.0243(15) -0.0010(12) -0.0021(12) 0.0005(12)
C19 0.0257(15) 0.0250(14) 0.0242(15) -0.0020(12) 0.0057(12) -0.0037(12)
C20 0.0226(14) 0.0240(14) 0.0251(15) -0.0019(12) 0.0002(12) -0.0011(11)
N1 0.0260(13) 0.0293(12) 0.0221(12) 0.0020(11) 0.0021(10) -0.0036(10)
N2 0.0342(16) 0.0363(15) 0.0358(15) -0.0052(12) 0.0042(12) -0.0052(12)
N3 0.0310(14) 0.0243(12) 0.0221(12) 0.0013(10) 0.0021(10) -0.0005(10)
Ag1 0.04336(16) 0.03323(14) 0.02255(13) 0.00650(10) -0.00080(10) -0.00813(11)
B1 0.032(2) 0.066(3) 0.046(3) -0.001(2) 0.0028(19) 0.001(2)
F1 0.0796(18) 0.0671(16) 0.0528(15) -0.0017(13) 0.0121(13) 0.0210(14)
F2 0.100(3) 0.073(2) 0.167(4) 0.026(2) -0.060(2) -0.0314(18)
F3 0.0675(18) 0.163(3) 0.0547(16) 0.0261(19) 0.0239(14) 0.039(2)
F4 0.0277(11) 0.0792(17) 0.0802(17) -0.0036(14) 0.0021(11) 0.0068(11)
C21 0.069(3) 0.074(3) 0.051(3) -0.004(2) 0.011(2) 0.009(2)
C22 0.042(2) 0.0350(18) 0.039(2) 0.0048(16) -0.0059(16) -0.0004(15)
N4 0.061(2) 0.054(2) 0.056(2) 0.0001(18) 0.0152(18) -0.0032(17)

loop_
_atom_type_symbol
_atom_type_description
_atom_type_scat_dispersion_real
_atom_type_scat_dispersion_imag
_atom_type_scat_source
C C 0.0033 0.0016 'International Tables Vol C Tables 4.2.6.8 and 6.1.1.4'
H H 0.0000 0.0000 'International Tables Vol C Tables 4.2.6.8 and 6.1.1.4'
B B 0.0013 0.0007 'International Tables Vol C Tables 4.2.6.8 and 6.1.1.4'
N N 0.0061 0.0033 'International Tables Vol C Tables 4.2.6.8 and 6.1.1.4'
F F 0.0171 0.0103 'International Tables Vol C Tables 4.2.6.8 and 6.1.1.4'
Ag Ag -0.8971 1.1015 'International Tables Vol C Tables 4.2.6.8 and 6.1.1.4'

loop_
_geom_angle_atom_site_label_1
_geom_angle_atom_site_label_2
_geom_angle_atom_site_label_3
_geom_angle
_geom_angle_site_symmetry_1
_geom_angle_site_symmetry_3
_geom_angle_publ_flag
N1 C1 C2 111.7(3) . . ?
N1 C1 H1 124.1 . . ?
C2 C1 H1 124.1 . . ?
C3 C2 C1 106.9(3) . . ?
C3 C2 H2 126.5 . . ?
C1 C2 H2 126.5 . . ?
C2 C3 C4 107.1(3) . . ?
C2 C3 H3 126.5 . . ?
C4 C3 H3 126.5 . . ?
C5 C4 N1 122.9(3) . . ?
C5 C4 C3 129.6(3) . . ?
N1 C4 C3 107.6(2) . . ?
C4 C5 C6 124.1(3) . . ?
C4 C5 C10 120.7(3) . . ?
C6 C5 C10 115.2(2) . . ?
N2 C6 C7 107.1(3) . . ?
N2 C6 C5 122.6(3) . . ?
C7 C6 C5 130.4(3) . . ?
C8 C7 C6 107.7(3) . . ?
C8 C7 H7 126.2 . . ?
C6 C7 H7 126.2 . . ?
C9 C8 C7 107.8(3) . . ?
C9 C8 H8 126.1 . . ?
C7 C8 H8 126.1 . . ?
N2 C9 C8 108.8(3) . . ?
N2 C9 H9 125.6 . . ?
C8 C9 H9 125.6 . . ?
C11 C10 C15 119.1(3) . . ?
C11 C10 C5 120.8(3) . . ?
C15 C10 C5 120.0(3) . . ?
C12 C11 C10 119.8(3) . . ?
C12 C11 H11 120.1 . . ?
C10 C11 H11 120.1 . . ?
C11 C12 C13 121.5(3) . . ?
C11 C12 H12 119.3 . . ?
C13 C12 H12 119.3 . . ?
C14 C13 C12 118.0(3) . . ?
C14 C13 C16 121.3(2) . . ?
C12 C13 C16 120.6(3) . . ?
C15 C14 C13 121.1(3) . . ?
C15 C14 H14 119.4 . . ?
C13 C14 H14 119.4 . . ?
C14 C15 C10 120.4(3) . . ?
C14 C15 H15 119.8 . . ?
C10 C15 H15 119.8 . . ?
C20 C16 C17 116.4(3) . . ?
C20 C16 C13 121.9(3) . . ?
C17 C16 C13 121.8(3) . . ?
C18 C17 C16 120.4(3) . . ?
C18 C17 H17 119.8 . . ?
C16 C17 H17 119.8 . . ?
N3 C18 C17 122.7(3) . . ?
N3 C18 H18 118.7 . . ?
C17 C18 H18 118.7 . . ?
N3 C19 C20 123.5(3) . . ?
N3 C19 H19 118.3 . . ?
C20 C19 H19 118.3 . . ?
C19 C20 C16 119.8(3) . . ?
C19 C20 H20 120.1 . . ?
C16 C20 H20 120.1 . . ?
C1 N1 C4 106.7(2) . . ?
C1 N1 Ag1 123.4(2) . . ?
C4 N1 Ag1 129.46(19) . . ?
C9 N2 C6 108.7(3) . . ?
C9 N2 H2A 125.7 . . ?
C6 N2 H2A 125.7 . . ?
C19 N3 C18 117.1(2) . . ?
C19 N3 Ag1 120.98(19) . 3_675 ?
C18 N3 Ag1 120.6(2) . 3_675 ?
N1 Ag1 N3 171.15(9) . 3_675 ?
F3 B1 F2 112.7(4) . . ?
F3 B1 F4 110.2(4) . . ?
F2 B1 F4 109.3(4) . . ?
F3 B1 F1 106.9(4) . . ?
F2 B1 F1 106.8(4) . . ?
F4 B1 F1 110.8(4) . . ?
C22 C21 H21A 109.5 . . ?
C22 C21 H21B 109.5 . . ?
H21A C21 H21B 109.5 . . ?
C22 C21 H21C 109.5 . . ?
H21A C21 H21C 109.5 . . ?
H21B C21 H21C 109.5 . . ?
N4 C22 C21 179.1(4) . . ?

loop_
_geom_bond_atom_site_label_1
_geom_bond_atom_site_label_2
_geom_bond_distance
_geom_bond_site_symmetry_2
_geom_bond_publ_flag
C1 N1 1.316(4) . ?
C1 C2 1.427(4) . ?
C1 H1 0.9300 . ?
C2 C3 1.350(4) . ?
C2 H2 0.9300 . ?
C3 C4 1.447(4) . ?
C3 H3 0.9300 . ?
C4 C5 1.374(4) . ?
C4 N1 1.415(4) . ?
C5 C6 1.434(4) . ?
C5 C10 1.497(4) . ?
C6 N2 1.389(4) . ?
C6 C7 1.391(4) . ?
C7 C8 1.388(5) . ?
C7 H7 0.9300 . ?
C8 C9 1.373(5) . ?
C8 H8 0.9300 . ?
C9 N2 1.357(4) . ?
C9 H9 0.9300 . ?
C10 C11 1.389(4) . ?
C10 C15 1.389(4) . ?
C11 C12 1.385(4) . ?
C11 H11 0.9300 . ?
C12 C13 1.390(4) . ?
C12 H12 0.9300 . ?
C13 C14 1.386(4) . ?
C13 C16 1.480(4) . ?
C14 C15 1.380(4) . ?
C14 H14 0.9300 . ?
C15 H15 0.9300 . ?
C16 C20 1.394(4) . ?
C16 C17 1.395(4) . ?
C17 C18 1.377(4) . ?
C17 H17 0.9300 . ?
C18 N3 1.349(4) . ?
C18 H18 0.9300 . ?
C19 N3 1.335(4) . ?
C19 C20 1.380(4) . ?
C19 H19 0.9300 . ?
C20 H20 0.9300 . ?
N1 Ag1 2.121(2) . ?
N2 H2A 0.8600 . ?
N3 Ag1 2.141(2) 3_675 ?
Ag1 N3 2.141(2) 3_675 ?
B1 F3 1.371(5) . ?
B1 F2 1.372(6) . ?
B1 F4 1.377(5) . ?
B1 F1 1.383(5) . ?
C21 C22 1.453(5) . ?
C21 H21A 0.9600 . ?
C21 H21B 0.9600 . ?
C21 H21C 0.9600 . ?
C22 N4 1.128(5) . ?
